data_7121457
loop_
_publ_author_name
'Wu, Yue'
'Binford, Trevor'
'Hill, Joshua A.'
'Shaker, Sammy'
'Wang, John'
'Cheetham, Anthony K.'

_publ_section_title
;
 Hypophosphite hybrid perovskites: a platform for unconventional tilts and
 shifts.
;
_journal_issue 30
_journal_name_full 'Chemical communications (Cambridge, England)'
_journal_page_first 3751
_journal_page_last 3754
_journal_paper_doi 10.1039/c8cc00907d
_journal_volume 54
_journal_year 2018
_chemical_formula_moiety 'H18 Mn3 O18 P9, 3(C2 H8 N)'
_chemical_formula_sum 'C6 H42 Mn3 N3 O18 P9'
_chemical_formula_weight 887.97
_chemical_name_systematic 'Dimethylammonium manganese hypophosphite'
_space_group_crystal_system monoclinic
_space_group_IT_number 14
_space_group_name_Hall '-P 2ybc'
_space_group_name_H-M_alt 'P 1 21/c 1'
_symmetry_space_group_name_Hall '-P 2ybc'
_symmetry_space_group_name_H-M 'P 1 21/c 1'
_atom_sites_solution_hydrogens geom
_atom_sites_solution_primary iterative
_audit_creation_date 2018-01-11
_audit_creation_method
;
Olex2 1.2
(compiled 2017.08.10 svn.r3458 for OlexSys, GUI svn.r5381)
;
_audit_update_record
;
2018-01-29 deposited with the CCDC.
2018-03-28 downloaded from the CCDC.
;
_cell_angle_alpha 90
_cell_angle_beta 109.188(3)
_cell_angle_gamma 90
_cell_formula_units_Z 4
_cell_length_a 14.6139(3)
_cell_length_b 13.3050(3)
_cell_length_c 19.3418(6)
_cell_measurement_reflns_used 4406
_cell_measurement_temperature 298.9(6)
_cell_measurement_theta_max 28.0310
_cell_measurement_theta_min 1.8910
_cell_volume 3551.85(17)
_computing_cell_refinement
;
CrysAlisPro, Agilent Technologies,
Version 1.171.37.34i (release 04-08-2014 CrysAlis171 .NET)
(compiled Aug  4 2014,14:34:23)
;
_computing_data_collection
;
CrysAlisPro, Agilent Technologies,
Version 1.171.37.34i (release 04-08-2014 CrysAlis171 .NET)
(compiled Aug  4 2014,14:34:23)
;
_computing_data_reduction
;
CrysAlisPro, Agilent Technologies,
Version 1.171.37.34i (release 04-08-2014 CrysAlis171 .NET)
(compiled Aug  4 2014,14:34:23)
;
_computing_molecular_graphics 'Olex2 (Dolomanov et al., 2009)'
_computing_publication_material 'Olex2 (Dolomanov et al., 2009)'
_computing_structure_refinement 'ShelXL (Sheldrick, 2015)'
_computing_structure_solution
;
Superflip (Palatinus & Chapuis, 2007;Palatinus & van der Lee, 2008;
Palatinus et al., 2012)
;
_diffrn_ambient_environment air
_diffrn_ambient_temperature 298.9(6)
_diffrn_detector 'CCD plate'
_diffrn_detector_area_resol_mean 16.1183
_diffrn_detector_type Eos
_diffrn_measured_fraction_theta_full 1.000
_diffrn_measured_fraction_theta_max 0.878
_diffrn_measurement_details
;
#__ type_ start__ end____ width___ exp.time_
  1 omega  -80.00   10.00   1.0000   14.0850
omega____ theta____ kappa____ phi______ frames
    -      -27.1232  -57.0000 -150.0000 90

#__ type_ start__ end____ width___ exp.time_
  2 omega  -64.00   35.00   1.0000   14.0850
omega____ theta____ kappa____ phi______ frames
    -      -27.1232   57.0000   30.0000 99

#__ type_ start__ end____ width___ exp.time_
  3 omega  -64.00   23.00   1.0000   14.0850
omega____ theta____ kappa____ phi______ frames
    -      -27.1232   57.0000  150.0000 87
;
_diffrn_measurement_device 'four-circle diffractometer'
_diffrn_measurement_device_type 'Xcalibur, Eos, Gemini ultra'
_diffrn_measurement_method '\w scans'
_diffrn_orient_matrix_UB_11 0.0018050000
_diffrn_orient_matrix_UB_12 0.0126944000
_diffrn_orient_matrix_UB_13 0.0360475000
_diffrn_orient_matrix_UB_21 -0.0459174000
_diffrn_orient_matrix_UB_22 -0.0229033000
_diffrn_orient_matrix_UB_23 -0.0063820000
_diffrn_orient_matrix_UB_31 0.0230766000
_diffrn_orient_matrix_UB_32 -0.0463982000
_diffrn_orient_matrix_UB_33 0.0129686000
_diffrn_radiation_monochromator graphite
_diffrn_radiation_probe x-ray
_diffrn_radiation_type MoK\a
_diffrn_radiation_wavelength 0.71073
_diffrn_reflns_av_R_equivalents 0.0263
_diffrn_reflns_av_unetI/netI 0.0365
_diffrn_reflns_Laue_measured_fraction_full 1.000
_diffrn_reflns_Laue_measured_fraction_max 0.878
_diffrn_reflns_limit_h_max 13
_diffrn_reflns_limit_h_min -19
_diffrn_reflns_limit_k_max 11
_diffrn_reflns_limit_k_min -17
_diffrn_reflns_limit_l_max 25
_diffrn_reflns_limit_l_min -18
_diffrn_reflns_number 14768
_diffrn_reflns_point_group_measured_fraction_full 1.000
_diffrn_reflns_point_group_measured_fraction_max 0.878
_diffrn_reflns_theta_full 25.242
_diffrn_reflns_theta_max 28.363
_diffrn_reflns_theta_min 1.475
_diffrn_source 'Enhance (Mo) X-ray Source'
_exptl_absorpt_coefficient_mu 1.519
_exptl_absorpt_correction_T_max 1.00000
_exptl_absorpt_correction_T_min 0.96373
_exptl_absorpt_correction_type multi-scan
_exptl_absorpt_process_details
;
CrysAlisPro, Agilent Technologies,
Version 1.171.37.34i (release 04-08-2014 CrysAlis171 .NET)
(compiled Aug  4 2014,14:34:23)
Empirical absorption correction using spherical harmonics,
 implemented in SCALE3 ABSPACK scaling algorithm.
;
_exptl_crystal_colour 'clear light pink'
_exptl_crystal_colour_lustre clear
_exptl_crystal_colour_modifier light
_exptl_crystal_colour_primary pink
_exptl_crystal_density_diffrn 1.661
_exptl_crystal_description irregular
_exptl_crystal_F_000 1812
_exptl_crystal_size_max 0.529
_exptl_crystal_size_mid 0.468
_exptl_crystal_size_min 0.352
_refine_diff_density_max 0.788
_refine_diff_density_min -0.695
_refine_diff_density_rms 0.084
_refine_ls_extinction_method none
_refine_ls_goodness_of_fit_ref 1.043
_refine_ls_hydrogen_treatment constr
_refine_ls_matrix_type full
_refine_ls_number_parameters 358
_refine_ls_number_reflns 7802
_refine_ls_number_restraints 0
_refine_ls_restrained_S_all 1.043
_refine_ls_R_factor_all 0.0638
_refine_ls_R_factor_gt 0.0447
_refine_ls_shift/su_max 0.002
_refine_ls_shift/su_mean 0.000
_refine_ls_structure_factor_coef Fsqd
_refine_ls_weighting_details 'w=1/[\s^2^(Fo^2^)+(0.0455P)^2^+3.4521P] where P=(Fo^2^+2Fc^2^)/3'
_refine_ls_weighting_scheme calc
_refine_ls_wR_factor_gt 0.1056
_refine_ls_wR_factor_ref 0.1188
_reflns_Friedel_coverage 0.000
_reflns_number_gt 5873
_reflns_number_total 7802
_reflns_threshold_expression 'I > 2\s(I)'
_cod_data_source_file c8cc00907d2.cif
_cod_data_source_block yw-mn_tmaoh_hp_dmf_4
_cod_depositor_comments 'Adding full bibliography for 7121457.cif.'
_cod_original_cell_volume 3551.84(17)
_cod_database_code 7121457
_shelx_shelxl_version_number 2016/6
_chemical_oxdiff_formula 'Mn P2 C2 O6 N3'
_chemical_oxdiff_usercomment 'Roughly cubic large crystal of Mn-TMAOH-HP_DMF stood for several months (likely Mn-DMA-HP)'
_shelx_space_group_comment
;
The symmetry employed for this shelxl refinement is uniquely defined
by the following loop, which should always be used as a source of
symmetry information in preference to the above space-group names.
They are only intended as comments.
;
_shelx_estimated_absorpt_t_max 0.617
_shelx_estimated_absorpt_t_min 0.500
_reflns_odcompleteness_completeness 99.91
_reflns_odcompleteness_iscentric 1
_reflns_odcompleteness_theta 26.32
_olex2_refinement_description
;
1. Fixed Uiso
 At 1.2 times of:
  All N(H,H) groups, All P(H,H) groups
 At 1.5 times of:
  All C(H,H,H) groups
2.a Secondary CH2 refined with riding coordinates:
 P1(H1A,H1B), P2(H2A,H2B), P3(H3A,H3B), P4(H4A,H4B), P5(H5A,H5B), P6(H6A,H6B),
 P7(H7A,H7B), P8(H8A,H8B), P9(H9A,H9B), N(HA,HB), N0AA(H0AA,H0AB), N1(H1C,H1D)
2.b Idealised Me refined as rotating group:
 C1AA(H1AA,H1AB,H1AC), C(HC,HD,HE), C2AA(H2AA,H2AB,H2AC), C3AA(H3AA,H3AB,H3AC),
  C0AA(H0AC,H0AD,H0AE), C15(H15A,H15B,H15C)
;
_olex2_exptl_crystal_mounting_method 'Mounted with paratone oil on cryoloop'
_olex2_submission_special_instructions 'No special instructions were received'

loop_
_space_group_symop_operation_xyz
'x, y, z'
'-x, y+1/2, -z+1/2'
'-x, -y, -z'
'x, -y-1/2, z-1/2'

loop_
_atom_site_label
_atom_site_type_symbol
_atom_site_fract_x
_atom_site_fract_y
_atom_site_fract_z
_atom_site_U_iso_or_equiv
_atom_site_adp_type
_atom_site_occupancy
_atom_site_site_symmetry_order
_atom_site_calc_flag
_atom_site_refinement_flags_posn
Mn1 Mn 0.00183(3) 0.25443(3) 0.74828(2) 0.02135(11) Uani 1 1 d .
Mn2 Mn 0.33764(3) 0.24330(3) 0.58154(2) 0.02369(12) Uani 1 1 d .
Mn3 Mn 0.33089(3) 0.74443(3) 0.58755(2) 0.02408(12) Uani 1 1 d .
P1 P -0.03548(6) 0.50479(5) 0.73281(5) 0.03121(19) Uani 1 1 d .
H1A H -0.034629 0.505573 0.805402 0.037 Uiso 1 1 calc R
H1B H -0.132487 0.505407 0.687573 0.037 Uiso 1 1 calc R
P2 P 0.15005(6) 0.20235(7) 0.64643(5) 0.0346(2) Uani 1 1 d .
H2A H 0.117212 0.110042 0.612615 0.041 Uiso 1 1 calc R
H2B H 0.099896 0.278048 0.598664 0.041 Uiso 1 1 calc R
P3 P 0.16250(7) 0.82713(7) 0.66400(5) 0.0400(2) Uani 1 1 d .
H3A H 0.229818 0.902517 0.696283 0.048 Uiso 1 1 calc R
H3B H 0.085553 0.872945 0.609802 0.048 Uiso 1 1 calc R
P4 P 0.14283(7) 0.26890(7) 0.42814(5) 0.0393(2) Uani 1 1 d .
H4A H 0.069649 0.308179 0.452184 0.047 Uiso 1 1 calc R
H4B H 0.195246 0.350246 0.414543 0.047 Uiso 1 1 calc R
P5 P 0.40697(8) -0.00450(6) 0.62251(6) 0.0496(3) Uani 1 1 d .
H5A H 0.409339 0.015424 0.694149 0.060 Uiso 1 1 calc R
H5B H 0.502204 -0.024007 0.625153 0.060 Uiso 1 1 calc R
P6 P 0.55639(7) 0.25262(8) 0.72652(5) 0.0446(2) Uani 1 1 d .
H6A H 0.607448 0.342377 0.729243 0.053 Uiso 1 1 calc R
H6B H 0.598222 0.180145 0.693745 0.053 Uiso 1 1 calc R
P7 P 0.16541(7) 0.71552(7) 0.41916(5) 0.0487(3) Uani 1 1 d .
H7A H 0.213467 0.653968 0.383446 0.058 Uiso 1 1 calc R
H7B H 0.118340 0.652340 0.454615 0.058 Uiso 1 1 calc R
P8 P 0.34259(8) 0.49394(6) 0.56163(7) 0.0493(3) Uani 1 1 d .
H8A H 0.438053 0.492832 0.609787 0.059 Uiso 1 1 calc R
H8B H 0.346756 0.497690 0.490390 0.059 Uiso 1 1 calc R
P9 P 0.52600(7) 0.26289(9) 0.51574(5) 0.0513(3) Uani 1 1 d .
H9A H 0.554980 0.165051 0.539731 0.062 Uiso 1 1 calc R
H9B H 0.585120 0.328951 0.567759 0.062 Uiso 1 1 calc R
O0AA O 0.2956(2) 0.39853(17) 0.57027(16) 0.0541(7) Uani 1 1 d .
O2AA O 0.00980(19) 0.40983(16) 0.72001(15) 0.0478(7) Uani 1 1 d .
O3AA O 0.4577(2) 0.2682(3) 0.67993(18) 0.0917(12) Uani 1 1 d .
O4 O 0.25486(17) 0.2119(2) 0.65562(13) 0.0544(7) Uani 1 1 d .
O1AA O 0.29540(19) 0.58675(16) 0.57480(15) 0.0483(6) Uani 1 1 d .
O6 O 0.01160(18) 0.59898(15) 0.71934(14) 0.0414(6) Uani 1 1 d .
O7 O 0.0967(2) 0.2157(2) 0.35840(14) 0.0622(8) Uani 1 1 d .
O8 O 0.2091(2) 0.75555(18) 0.62771(19) 0.0634(9) Uani 1 1 d .
O9 O 0.20936(17) 0.20778(17) 0.48881(13) 0.0439(6) Uani 1 1 d .
O10 O 0.23950(18) 0.77441(17) 0.47590(13) 0.0468(6) Uani 1 1 d .
O11 O 0.09087(19) 0.77343(19) 0.36303(14) 0.0528(7) Uani 1 1 d .
O12 O 0.4297(2) 0.7206(3) 0.69806(15) 0.0780(10) Uani 1 1 d .
O13 O 0.4256(2) 0.2765(2) 0.51452(16) 0.0660(8) Uani 1 1 d .
O14 O 0.12371(17) 0.20847(19) 0.71441(13) 0.0436(6) Uani 1 1 d .
O1 O 0.45540(17) 0.7210(2) 0.55448(14) 0.0545(7) Uani 1 1 d .
O2 O 0.3740(3) 0.0853(2) 0.5792(2) 0.0856(11) Uani 1 1 d .
O3 O 0.3502(3) -0.0947(2) 0.59752(19) 0.0836(11) Uani 1 1 d .
N N 0.2063(2) -0.0090(2) 0.46249(16) 0.0453(7) Uani 1 1 d .
HA H 0.237009 -0.062745 0.486624 0.054 Uiso 1 1 calc R
HB H 0.233894 0.045127 0.487801 0.054 Uiso 1 1 calc R
O5 O 0.1250(2) 0.7874(2) 0.72000(17) 0.0642(8) Uani 1 1 d .
N0AA N 0.1528(2) 0.5592(2) 0.65416(15) 0.0410(7) Uani 1 1 d .
H0AA H 0.115805 0.589503 0.676390 0.049 Uiso 1 1 calc R
H0AB H 0.186576 0.606472 0.640756 0.049 Uiso 1 1 calc R
N1 N 0.3749(2) 0.2055(2) 0.80556(16) 0.0457(7) Uani 1 1 d .
H1C H 0.355483 0.205826 0.756863 0.055 Uiso 1 1 calc R
H1D H 0.439283 0.209516 0.821704 0.055 Uiso 1 1 calc R
C1AA C 0.2203(3) 0.4920(3) 0.7065(2) 0.0546(10) Uani 1 1 d .
H1AA H 0.256880 0.454674 0.682089 0.082 Uiso 1 1 calc GR
H1AB H 0.184617 0.446221 0.726405 0.082 Uiso 1 1 calc GR
H1AC H 0.263598 0.530893 0.745380 0.082 Uiso 1 1 calc GR
C C 0.0902(3) 0.5089(3) 0.5887(2) 0.0547(10) Uani 1 1 d .
HC H 0.047736 0.557200 0.557225 0.082 Uiso 1 1 calc GR
HD H 0.052503 0.458415 0.602455 0.082 Uiso 1 1 calc GR
HE H 0.129295 0.477821 0.563316 0.082 Uiso 1 1 calc GR
C2AA C 0.1054(3) -0.0130(3) 0.4596(3) 0.0589(11) Uani 1 1 d .
H2AA H 0.075186 -0.072023 0.433386 0.088 Uiso 1 1 calc GR
H2AB H 0.071971 0.045696 0.435144 0.088 Uiso 1 1 calc GR
H2AC H 0.102640 -0.015386 0.508524 0.088 Uiso 1 1 calc GR
C3AA C 0.2195(3) -0.0058(3) 0.3910(2) 0.0582(11) Uani 1 1 d .
H3AA H 0.192530 -0.065317 0.363903 0.087 Uiso 1 1 calc GR
H3AB H 0.287447 -0.002211 0.397341 0.087 Uiso 1 1 calc GR
H3AC H 0.187386 0.052353 0.364596 0.087 Uiso 1 1 calc GR
C0AA C 0.3352(3) 0.2945(3) 0.8307(2) 0.0600(11) Uani 1 1 d .
H0AC H 0.265967 0.294985 0.808780 0.090 Uiso 1 1 calc GR
H0AD H 0.361622 0.354143 0.816592 0.090 Uiso 1 1 calc GR
H0AE H 0.352105 0.292516 0.882975 0.090 Uiso 1 1 calc GR
C15 C 0.3462(3) 0.1110(3) 0.8300(2) 0.0669(12) Uani 1 1 d .
H15A H 0.276828 0.106039 0.812907 0.100 Uiso 1 1 calc GR
H15B H 0.369816 0.108478 0.882512 0.100 Uiso 1 1 calc GR
H15C H 0.373031 0.056178 0.810717 0.100 Uiso 1 1 calc GR

loop_
_atom_site_aniso_label
_atom_site_aniso_U_11
_atom_site_aniso_U_22
_atom_site_aniso_U_33
_atom_site_aniso_U_23
_atom_site_aniso_U_13
_atom_site_aniso_U_12
Mn1 0.0252(2) 0.0176(2) 0.0217(2) 0.00047(16) 0.00835(18) 0.00019(16)
Mn2 0.0244(2) 0.0232(2) 0.0243(2) 0.00267(17) 0.00915(18) 0.00124(17)
Mn3 0.0261(2) 0.0244(2) 0.0227(2) -0.00273(17) 0.00928(18) -0.00138(17)
P1 0.0376(4) 0.0200(4) 0.0407(5) 0.0002(3) 0.0193(4) -0.0021(3)
P2 0.0291(4) 0.0442(5) 0.0321(4) -0.0007(4) 0.0125(3) -0.0032(4)
P3 0.0443(5) 0.0279(4) 0.0611(6) 0.0021(4) 0.0354(5) 0.0048(4)
P4 0.0490(5) 0.0331(5) 0.0291(4) 0.0030(4) 0.0036(4) 0.0062(4)
P5 0.0508(6) 0.0234(4) 0.0569(6) 0.0018(4) -0.0065(5) -0.0021(4)
P6 0.0344(5) 0.0732(7) 0.0238(4) 0.0001(4) 0.0065(4) -0.0106(4)
P7 0.0508(6) 0.0327(5) 0.0422(6) 0.0007(4) -0.0124(4) -0.0040(4)
P8 0.0581(6) 0.0244(4) 0.0802(8) -0.0007(4) 0.0426(6) 0.0030(4)
P9 0.0372(5) 0.0880(8) 0.0339(5) 0.0073(5) 0.0188(4) 0.0028(5)
O0AA 0.0644(17) 0.0228(12) 0.083(2) -0.0028(12) 0.0353(15) 0.0016(11)
O2AA 0.0660(17) 0.0180(11) 0.0740(18) 0.0052(11) 0.0428(15) 0.0013(11)
O3AA 0.0482(18) 0.159(4) 0.0495(19) 0.013(2) -0.0096(15) -0.015(2)
O4 0.0365(14) 0.095(2) 0.0361(14) 0.0095(14) 0.0186(11) -0.0084(14)
O1AA 0.0565(15) 0.0228(12) 0.0759(19) -0.0028(11) 0.0358(14) 0.0000(11)
O6 0.0597(15) 0.0178(10) 0.0610(16) -0.0048(10) 0.0394(13) -0.0044(10)
O7 0.083(2) 0.0536(16) 0.0307(14) 0.0036(12) -0.0080(13) 0.0114(15)
O8 0.075(2) 0.0399(14) 0.105(2) -0.0160(15) 0.0700(19) -0.0036(13)
O9 0.0471(14) 0.0351(13) 0.0354(13) 0.0028(10) -0.0055(11) -0.0053(11)
O10 0.0475(15) 0.0371(13) 0.0378(14) 0.0037(11) -0.0105(11) -0.0031(11)
O11 0.0514(16) 0.0492(15) 0.0395(15) -0.0048(12) -0.0097(12) 0.0037(12)
O12 0.066(2) 0.135(3) 0.0262(14) -0.0065(17) 0.0055(14) 0.014(2)
O13 0.0533(17) 0.099(2) 0.0607(19) 0.0106(17) 0.0392(15) 0.0075(16)
O14 0.0368(13) 0.0570(15) 0.0430(14) 0.0023(12) 0.0213(11) 0.0059(11)
O1 0.0328(13) 0.100(2) 0.0364(14) 0.0126(14) 0.0186(11) 0.0064(13)
O2 0.105(3) 0.0345(16) 0.112(3) 0.0151(17) 0.028(2) 0.0247(17)
O3 0.115(3) 0.0363(16) 0.092(3) -0.0155(16) 0.023(2) -0.0286(17)
N 0.0538(19) 0.0367(16) 0.0364(17) 0.0034(12) 0.0027(14) -0.0025(13)
O5 0.0637(19) 0.0707(19) 0.077(2) -0.0031(16) 0.0493(17) -0.0111(15)
N0AA 0.0488(17) 0.0353(15) 0.0478(18) -0.0006(13) 0.0281(15) -0.0033(13)
N1 0.0332(15) 0.064(2) 0.0402(17) 0.0097(15) 0.0120(13) -0.0004(14)
C1AA 0.054(2) 0.068(3) 0.044(2) 0.0098(19) 0.0198(19) 0.0085(19)
C 0.049(2) 0.068(3) 0.048(2) -0.008(2) 0.0176(19) -0.0051(19)
C2AA 0.055(3) 0.046(2) 0.080(3) 0.000(2) 0.027(2) 0.0011(18)
C3AA 0.084(3) 0.042(2) 0.057(3) 0.0034(18) 0.034(2) -0.002(2)
C0AA 0.056(3) 0.061(3) 0.051(3) -0.0039(19) 0.001(2) 0.011(2)
C15 0.063(3) 0.062(3) 0.068(3) 0.010(2) 0.013(2) -0.009(2)

loop_
_atom_type_symbol
_atom_type_description
_atom_type_scat_dispersion_real
_atom_type_scat_dispersion_imag
_atom_type_scat_source
C C 0.0033 0.0016 'International Tables Vol C Tables 4.2.6.8 and 6.1.1.4'
H H 0.0000 0.0000 'International Tables Vol C Tables 4.2.6.8 and 6.1.1.4'
Mn Mn 0.3368 0.7283 'International Tables Vol C Tables 4.2.6.8 and 6.1.1.4'
N N 0.0061 0.0033 'International Tables Vol C Tables 4.2.6.8 and 6.1.1.4'
O O 0.0106 0.0060 'International Tables Vol C Tables 4.2.6.8 and 6.1.1.4'
P P 0.1023 0.0942 'International Tables Vol C Tables 4.2.6.8 and 6.1.1.4'

loop_
_geom_angle_atom_site_label_1
_geom_angle_atom_site_label_2
_geom_angle_atom_site_label_3
_geom_angle
_geom_angle_site_symmetry_1
_geom_angle_site_symmetry_3
O2AA Mn1 O6 176.71(8) . 2_546
O2AA Mn1 O7 90.17(11) . 4_566
O2AA Mn1 O11 88.87(10) . 3_566
O2AA Mn1 O14 94.33(9) . .
O2AA Mn1 O5 90.02(10) . 2_546
O7 Mn1 O6 88.88(10) 4_566 2_546
O7 Mn1 O11 178.63(11) 4_566 3_566
O7 Mn1 O14 91.44(11) 4_566 .
O7 Mn1 O5 90.85(13) 4_566 2_546
O11 Mn1 O6 92.13(10) 3_566 2_546
O11 Mn1 O14 87.65(10) 3_566 .
O11 Mn1 O5 90.13(12) 3_566 2_546
O14 Mn1 O6 88.84(9) . 2_546
O14 Mn1 O5 175.08(10) . 2_546
O5 Mn1 O6 86.85(10) 2_546 2_546
O0AA Mn2 O3AA 93.71(14) . .
O0AA Mn2 O4 92.79(11) . .
O0AA Mn2 O9 89.14(10) . .
O0AA Mn2 O13 87.07(11) . .
O0AA Mn2 O2 173.34(12) . .
O3AA Mn2 O4 85.20(12) . .
O3AA Mn2 O9 173.85(11) . .
O3AA Mn2 O13 91.49(13) . .
O3AA Mn2 O2 91.95(15) . .
O9 Mn2 O4 89.22(10) . .
O13 Mn2 O4 176.68(11) . .
O13 Mn2 O9 94.09(11) . .
O13 Mn2 O2 89.27(13) . .
O2 Mn2 O4 91.19(13) . .
O2 Mn2 O9 85.57(12) . .
O1AA Mn3 O8 84.98(9) . .
O1AA Mn3 O10 91.07(10) . .
O1AA Mn3 O12 91.60(13) . .
O1AA Mn3 O3 173.93(12) . 1_565
O8 Mn3 O10 92.00(12) . .
O8 Mn3 O12 90.91(13) . .
O10 Mn3 O12 176.21(12) . .
O1 Mn3 O1AA 91.15(11) . .
O1 Mn3 O8 174.49(11) . .
O1 Mn3 O10 92.00(10) . .
O1 Mn3 O12 85.26(11) . .
O1 Mn3 O3 94.15(13) . 1_565
O3 Mn3 O8 89.93(12) 1_565 .
O3 Mn3 O10 85.77(11) 1_565 .
O3 Mn3 O12 91.81(14) 1_565 .
O2AA P1 O6 115.41(14) . .
O4 P2 O14 116.39(15) . .
O5 P3 O8 117.53(17) . .
O7 P4 O9 116.15(15) . .
O2 P5 O3 116.4(2) . .
O3AA P6 O12 116.5(2) . 2_646
O11 P7 O10 116.74(15) . .
O1AA P8 O0AA 115.98(16) . .
O13 P9 O1 116.67(17) . 3_666
P8 O0AA Mn2 135.25(16) . .
P1 O2AA Mn1 135.34(14) . .
P6 O3AA Mn2 152.8(3) . .
P2 O4 Mn2 134.73(15) . .
P8 O1AA Mn3 136.48(15) . .
P1 O6 Mn1 130.81(13) . 2_556
P4 O7 Mn1 139.88(17) . 4_565
P3 O8 Mn3 140.90(16) . .
P4 O9 Mn2 133.65(14) . .
P7 O10 Mn3 134.30(15) . .
P7 O11 Mn1 135.29(16) . 3_566
P6 O12 Mn3 139.9(2) 2_656 .
P9 O13 Mn2 139.11(19) . .
P2 O14 Mn1 139.07(15) . .
P9 O1 Mn3 132.92(16) 3_666 .
P5 O2 Mn2 145.4(2) . .
P5 O3 Mn3 153.5(2) . 1_545
C2AA N C3AA 114.4(3) . .
P3 O5 Mn1 147.2(2) . 2_556
C N0AA C1AA 114.1(3) . .
C15 N1 C0AA 113.7(3) . .

loop_
_geom_bond_atom_site_label_1
_geom_bond_atom_site_label_2
_geom_bond_distance
_geom_bond_site_symmetry_2
Mn1 O2AA 2.151(2) .
Mn1 O6 2.188(2) 2_546
Mn1 O7 2.162(3) 4_566
Mn1 O11 2.166(2) 3_566
Mn1 O14 2.178(2) .
Mn1 O5 2.180(3) 2_546
Mn2 O0AA 2.145(2) .
Mn2 O3AA 2.149(3) .
Mn2 O4 2.198(2) .
Mn2 O9 2.178(2) .
Mn2 O13 2.150(3) .
Mn2 O2 2.173(3) .
Mn3 O1AA 2.156(2) .
Mn3 O8 2.168(3) .
Mn3 O10 2.170(2) .
Mn3 O12 2.174(3) .
Mn3 O1 2.141(2) .
Mn3 O3 2.159(3) 1_565
P1 O2AA 1.484(2) .
P1 O6 1.493(2) .
P2 O4 1.488(2) .
P2 O14 1.489(2) .
P3 O8 1.476(2) .
P3 O5 1.464(3) .
P4 O7 1.476(3) .
P4 O9 1.495(2) .
P5 O2 1.448(3) .
P5 O3 1.449(3) .
P6 O3AA 1.442(3) .
P6 O12 1.468(3) 2_646
P7 O10 1.486(2) .
P7 O11 1.477(3) .
P8 O0AA 1.478(3) .
P8 O1AA 1.477(2) .
P9 O13 1.471(3) .
P9 O1 1.486(3) 3_666
N C2AA 1.458(5) .
N C3AA 1.459(5) .
N0AA C1AA 1.463(5) .
N0AA C 1.458(5) .
N1 C0AA 1.469(5) .
N1 C15 1.452(5) .
